data_7219998
loop_
_publ_author_name
'Lin, Xiao-Ming'
'Ding, Yu-Jia'
'Liang, Shui-Mei'
'Ge, Si-Xiao'
'Wei, Lei-Ming'
'Xie, Ji-Qing'
'Zhang, Gang'
'Cai, Yue-Peng'

_publ_section_title
;
 Two series of Ln(iii)--Ag(i) heterometallic--organic frameworks
 constructed from isonicotinate and 2,2&#x2032;-biphenyldicarboxylate:
 synthesis, structure and photoluminescence properties
;
_journal_issue 20
_journal_name_full CrystEngComm
_journal_page_first 3800
_journal_paper_doi 10.1039/C5CE00478K
_journal_volume 17
_journal_year 2015
_chemical_formula_moiety 'C40 H32 Ag N2 Nd2 O16, 2(N0.50 O1.50), 2(H O0.50), 2(H O0.50)'
_chemical_formula_sum 'C40 H36 Ag N3 Nd2 O21'
_chemical_formula_weight 1291.07
_chemical_name_systematic
; 
 ? 
;
_space_group_IT_number 15
_symmetry_cell_setting monoclinic
_symmetry_space_group_name_Hall '-C 2yc'
_symmetry_space_group_name_H-M 'C 1 2/c 1'
_atom_sites_solution_hydrogens geom
_atom_sites_solution_primary direct
_atom_sites_solution_secondary difmap
_audit_creation_method SHELXL-97
_audit_update_record
;
2015-03-11 deposited with the CCDC.
2015-03-16 downloaded from the CCDC.
;
_cell_angle_alpha 90.00
_cell_angle_beta 103.544(6)
_cell_angle_gamma 90.00
_cell_formula_units_Z 4
_cell_length_a 24.313(12)
_cell_length_b 8.866(4)
_cell_length_c 23.638(12)
_cell_measurement_reflns_used 4038
_cell_measurement_temperature 296(2)
_cell_measurement_theta_max 27.70
_cell_measurement_theta_min 2.16
_cell_volume 4954(4)
_computing_structure_refinement 'SHELXL-97 (Sheldrick, 2008)'
_computing_structure_solution 'SHELXS-97 (Sheldrick, 2008)'
_diffrn_ambient_temperature 296(2)
_diffrn_measured_fraction_theta_full 1.000
_diffrn_measured_fraction_theta_max 1.000
_diffrn_measurement_device_type 'Bruker APEX-II CCD'
_diffrn_measurement_method '\f and \w scans'
_diffrn_radiation_monochromator graphite
_diffrn_radiation_source 'fine-focus sealed tube'
_diffrn_radiation_type MoK\a
_diffrn_radiation_wavelength 0.71073
_diffrn_reflns_av_R_equivalents 0.0393
_diffrn_reflns_av_sigmaI/netI 0.0484
_diffrn_reflns_limit_h_max 29
_diffrn_reflns_limit_h_min -17
_diffrn_reflns_limit_k_max 10
_diffrn_reflns_limit_k_min -10
_diffrn_reflns_limit_l_max 27
_diffrn_reflns_limit_l_min -28
_diffrn_reflns_number 12270
_diffrn_reflns_theta_full 25.20
_diffrn_reflns_theta_max 25.20
_diffrn_reflns_theta_min 1.72
_exptl_absorpt_coefficient_mu 2.534
_exptl_absorpt_correction_T_max 0.7857
_exptl_absorpt_correction_T_min 0.6312
_exptl_absorpt_correction_type multi-scan
_exptl_crystal_colour pink
_exptl_crystal_density_diffrn 1.731
_exptl_crystal_density_method 'not measured'
_exptl_crystal_description block
_exptl_crystal_F_000 2528
_exptl_crystal_size_max 0.20
_exptl_crystal_size_mid 0.15
_exptl_crystal_size_min 0.10
_refine_diff_density_max 3.143
_refine_diff_density_min -1.614
_refine_diff_density_rms 0.370
_refine_ls_extinction_method none
_refine_ls_goodness_of_fit_ref 1.098
_refine_ls_hydrogen_treatment constr
_refine_ls_matrix_type full
_refine_ls_number_parameters 330
_refine_ls_number_reflns 4466
_refine_ls_number_restraints 49
_refine_ls_restrained_S_all 1.103
_refine_ls_R_factor_all 0.1136
_refine_ls_R_factor_gt 0.0967
_refine_ls_shift/su_max 0.002
_refine_ls_shift/su_mean 0.000
_refine_ls_structure_factor_coef Fsqd
_refine_ls_weighting_details 'calc w=1/[\s^2^(Fo^2^)+(0.1969P)^2^+113.8761P] where P=(Fo^2^+2Fc^2^)/3'
_refine_ls_weighting_scheme calc
_refine_ls_wR_factor_gt 0.2915
_refine_ls_wR_factor_ref 0.1794
_reflns_number_gt 3255
_reflns_number_total 4466
_reflns_threshold_expression >2sigma(I)
_cod_data_source_file c5ce00478k2.cif
_cod_data_source_block Nd
_cod_depositor_comments
;
The following automatic conversions were performed:

'_symmetry_cell_setting' value 'Monoclinic' changed to 'monoclinic'
according to
/usr/data/users/saulius/crontab/automatic-downloads/rss-feeds/RSC/lib/dictionaries/cif_core.dic
dictionary named 'cif_core.dic' version 2.4.2 from 2011-04-26.

Automatic conversion script
Id: cif_fix_values 3105 2015-03-04 15:46:00Z robertas 

 Adding full bibliography for 7219998--7220003.cif.
;
_cod_original_sg_symbol_H-M C2/c
_cod_database_code 7219998

loop_
_symmetry_equiv_pos_as_xyz
'x, y, z'
'-x, y, -z+1/2'
'x+1/2, y+1/2, z'
'-x+1/2, y+1/2, -z+1/2'
'-x, -y, -z'
'x, -y, z-1/2'
'-x+1/2, -y+1/2, -z'
'x+1/2, -y+1/2, z-1/2'

loop_
_atom_site_label
_atom_site_type_symbol
_atom_site_fract_x
_atom_site_fract_y
_atom_site_fract_z
_atom_site_U_iso_or_equiv
_atom_site_adp_type
_atom_site_occupancy
_atom_site_symmetry_multiplicity
_atom_site_calc_flag
_atom_site_refinement_flags
_atom_site_disorder_group
Nd1 Nd 0.22940(3) 0.00114(6) 0.47858(3) 0.0281(3) Uani 1 1 d . .
Ag1 Ag 0.5000 0.0366(3) 0.2500 0.0741(7) Uani 1 2 d S .
C1 C 0.3205(6) -0.0092(13) 0.4125(6) 0.033(3) Uani 1 1 d . .
C2 C 0.3603(6) 0.0039(13) 0.3732(7) 0.034(3) Uani 1 1 d . .
C3 C 0.3666(6) -0.1105(18) 0.3350(6) 0.045(3) Uani 1 1 d . .
H3A H 0.3459 -0.1990 0.3341 0.053 Uiso 1 1 calc R .
C4 C 0.4025(6) -0.0955(17) 0.2991(6) 0.047(4) Uani 1 1 d . .
H4A H 0.4037 -0.1712 0.2722 0.056 Uiso 1 1 calc R .
C5 C 0.4310(6) 0.135(2) 0.3365(8) 0.057(4) Uani 1 1 d . .
H5A H 0.4529 0.2215 0.3372 0.068 Uiso 1 1 calc R .
C6 C 0.3937(6) 0.1302(17) 0.3734(7) 0.045(3) Uani 1 1 d . .
H6A H 0.3914 0.2109 0.3978 0.055 Uiso 1 1 calc R .
C7 C 0.2099(5) 0.2734(14) 0.3926(5) 0.033(3) Uani 1 1 d . .
C8 C 0.2057(6) 0.3947(14) 0.3502(5) 0.035(3) Uani 1 1 d . .
C9 C 0.2452(7) 0.4140(17) 0.3164(7) 0.053(4) Uani 1 1 d . .
H9A H 0.2717 0.3383 0.3167 0.063 Uiso 1 1 calc R .
C10 C 0.2467(9) 0.540(2) 0.2827(7) 0.063(5) Uani 1 1 d . .
H10A H 0.2738 0.5485 0.2609 0.076 Uiso 1 1 calc R .
C11 C 0.2083(8) 0.6522(18) 0.2816(6) 0.061(5) Uani 1 1 d . .
H11A H 0.2098 0.7384 0.2596 0.074 Uiso 1 1 calc R .
C12 C 0.1661(7) 0.6389(17) 0.3136(6) 0.048(4) Uani 1 1 d . .
H12A H 0.1398 0.7160 0.3122 0.058 Uiso 1 1 calc R .
C13 C 0.1637(7) 0.5106(14) 0.3471(6) 0.037(3) Uani 1 1 d . .
C14 C 0.1197(6) 0.4913(13) 0.3779(6) 0.034(3) Uani 1 1 d . .
C15 C 0.0805(7) 0.3675(17) 0.3680(7) 0.052(4) Uani 1 1 d . .
H15A H 0.0841 0.2938 0.3411 0.063 Uiso 1 1 calc R .
C16 C 0.0384(6) 0.3539(18) 0.3964(7) 0.050(4) Uani 1 1 d . .
H16A H 0.0142 0.2714 0.3892 0.060 Uiso 1 1 calc R .
C17 C 0.0318(7) 0.457(2) 0.4341(8) 0.055(4) Uani 1 1 d . .
H17A H 0.0029 0.4442 0.4534 0.066 Uiso 1 1 calc R .
C18 C 0.0654(6) 0.5836(18) 0.4465(6) 0.045(4) Uani 1 1 d . .
H18A H 0.0581 0.6558 0.4724 0.055 Uiso 1 1 calc R .
C19 C 0.1111(5) 0.6023(14) 0.4194(6) 0.032(3) Uani 1 1 d . .
C20 C 0.1522(5) 0.7246(13) 0.4365(5) 0.032(3) Uani 1 1 d . .
N1 N 0.4370(6) 0.0268(16) 0.3013(6) 0.052(3) Uani 1 1 d . .
O1 O 0.2846(4) -0.1149(10) 0.4038(4) 0.041(2) Uani 1 1 d . .
O1W O 0.1903(5) -0.0949(10) 0.5632(4) 0.049(3) Uani 1 1 d . .
H1WA H 0.1909 -0.1901 0.5674 0.073 Uiso 1 1 d R .
H1WB H 0.2109 -0.0567 0.5939 0.073 Uiso 1 1 d R .
O2 O 0.3219(4) 0.0865(10) 0.4506(4) 0.038(2) Uani 1 1 d . .
O2W O 0.1422(4) 0.1469(10) 0.4898(5) 0.048(2) Uani 1 1 d . .
H2WA H 0.1070 0.1377 0.4881 0.071 Uiso 1 1 d R .
H2WB H 0.1512 0.2383 0.4982 0.071 Uiso 1 1 d R .
O3 O 0.2004(4) 0.1375(10) 0.3760(4) 0.042(2) Uani 1 1 d . .
O4 O 0.2265(4) 0.3042(9) 0.4461(3) 0.0333(19) Uani 1 1 d . .
O5 O 0.2025(3) 0.6948(9) 0.4621(4) 0.0321(19) Uani 1 1 d . .
O6 O 0.1374(4) 0.8614(10) 0.4257(5) 0.046(2) Uani 1 1 d . .
O3W O 0.3870(16) 0.513(3) 0.3628(17) 0.092(11) Uani 0.50 1 d P .
H3WA H 0.4130 0.5781 0.3734 0.138 Uiso 0.50 1 d PR .
H3WB H 0.3648 0.5197 0.3856 0.138 Uiso 0.50 1 d PR .
O4W O 0.3758(9) 0.547(3) 0.2309(9) 0.052(5) Uani 0.50 1 d P .
H4WA H 0.3617 0.4832 0.2503 0.063 Uiso 0.50 1 d PR .
H4WB H 0.3862 0.5074 0.2024 0.063 Uiso 0.50 1 d PR .
N2 N 0.488(2) 0.549(6) 0.4948(18) 0.113(7) Uani 0.50 1 d PDU 1
O7 O 0.5027(19) 0.460(5) 0.512(2) 0.104(7) Uani 0.50 1 d PDU 1
O8 O 0.4441(14) 0.619(4) 0.4610(17) 0.120(8) Uani 0.50 1 d PDU 1
O9 O 0.5282(15) 0.651(4) 0.5108(17) 0.119(8) Uani 0.50 1 d PDU 1

loop_
_atom_site_aniso_label
_atom_site_aniso_U_11
_atom_site_aniso_U_22
_atom_site_aniso_U_33
_atom_site_aniso_U_23
_atom_site_aniso_U_13
_atom_site_aniso_U_12
Nd1 0.0359(5) 0.0181(5) 0.0356(5) -0.0014(2) 0.0190(4) -0.0019(2)
Ag1 0.0611(12) 0.1075(16) 0.0718(14) 0.000 0.0525(11) 0.000
C1 0.037(7) 0.029(7) 0.038(8) 0.006(5) 0.021(6) 0.001(5)
C2 0.041(8) 0.032(8) 0.038(7) 0.005(5) 0.026(7) 0.000(5)
C3 0.053(9) 0.048(8) 0.039(7) -0.001(6) 0.024(7) 0.002(7)
C4 0.053(9) 0.050(9) 0.049(8) 0.005(7) 0.034(7) 0.005(7)
C5 0.043(8) 0.063(10) 0.077(11) -0.006(9) 0.040(8) -0.014(7)
C6 0.044(8) 0.046(8) 0.057(9) 0.001(7) 0.034(7) -0.008(6)
C7 0.038(7) 0.028(7) 0.036(7) 0.004(5) 0.014(6) 0.008(5)
C8 0.055(8) 0.029(6) 0.029(6) -0.006(5) 0.023(6) -0.007(6)
C9 0.080(11) 0.040(8) 0.053(9) -0.009(7) 0.046(9) 0.002(7)
C10 0.098(14) 0.056(10) 0.049(10) -0.004(8) 0.042(10) -0.013(10)
C11 0.113(15) 0.037(9) 0.040(8) 0.006(7) 0.028(9) -0.017(9)
C12 0.063(9) 0.041(8) 0.041(8) 0.010(6) 0.013(7) -0.005(7)
C13 0.052(9) 0.034(8) 0.028(7) -0.002(5) 0.015(6) 0.002(5)
C14 0.029(6) 0.029(7) 0.034(7) 0.002(5) -0.010(5) -0.002(5)
C15 0.072(10) 0.033(8) 0.046(8) -0.001(6) 0.003(8) -0.013(7)
C16 0.039(8) 0.046(9) 0.068(10) -0.006(8) 0.018(7) -0.020(7)
C17 0.039(8) 0.054(9) 0.071(11) -0.002(9) 0.011(8) -0.011(7)
C18 0.041(8) 0.053(9) 0.050(8) -0.004(7) 0.025(7) -0.003(7)
C19 0.023(6) 0.032(7) 0.039(7) 0.002(5) 0.004(5) -0.003(5)
C20 0.040(7) 0.019(6) 0.038(7) -0.004(5) 0.012(6) -0.010(5)
N1 0.050(8) 0.066(9) 0.051(8) 0.000(6) 0.031(7) 0.008(7)
O1 0.055(6) 0.028(5) 0.050(6) -0.006(4) 0.034(5) -0.004(4)
O1W 0.076(7) 0.025(5) 0.056(6) 0.002(4) 0.040(6) 0.006(5)
O2 0.042(5) 0.035(5) 0.045(5) -0.014(4) 0.024(4) -0.007(4)
O2W 0.041(5) 0.025(5) 0.084(7) 0.000(5) 0.030(5) 0.002(4)
O3 0.067(6) 0.023(5) 0.036(5) -0.004(4) 0.013(5) 0.001(4)
O4 0.050(5) 0.026(4) 0.025(4) 0.000(3) 0.014(4) 0.001(4)
O5 0.030(5) 0.022(4) 0.042(5) -0.003(4) 0.006(4) -0.002(3)
O6 0.039(5) 0.030(5) 0.066(7) 0.002(5) 0.007(5) 0.003(4)
O3W 0.10(2) 0.07(2) 0.12(3) 0.006(15) 0.04(2) 0.024(15)
O4W 0.046(12) 0.066(13) 0.041(11) 0.004(11) 0.004(9) 0.030(11)
N2 0.107(8) 0.115(9) 0.120(9) 0.004(6) 0.029(6) 0.001(6)
O7 0.097(9) 0.108(10) 0.112(10) -0.002(8) 0.032(7) 0.011(8)
O8 0.114(10) 0.122(10) 0.123(10) 0.004(8) 0.028(7) 0.006(8)
O9 0.112(10) 0.117(10) 0.126(10) 0.004(8) 0.026(7) -0.003(8)

loop_
_atom_type_symbol
_atom_type_description
_atom_type_scat_dispersion_real
_atom_type_scat_dispersion_imag
_atom_type_scat_source
C C 0.0033 0.0016 'International Tables Vol C Tables 4.2.6.8 and 6.1.1.4'
H H 0.0000 0.0000 'International Tables Vol C Tables 4.2.6.8 and 6.1.1.4'
N N 0.0061 0.0033 'International Tables Vol C Tables 4.2.6.8 and 6.1.1.4'
O O 0.0106 0.0060 'International Tables Vol C Tables 4.2.6.8 and 6.1.1.4'
Ag Ag -0.8971 1.1015 'International Tables Vol C Tables 4.2.6.8 and 6.1.1.4'
Nd Nd -0.1943 3.0179 'International Tables Vol C Tables 4.2.6.8 and 6.1.1.4'

loop_
_geom_angle_atom_site_label_1
_geom_angle_atom_site_label_2
_geom_angle_atom_site_label_3
_geom_angle
_geom_angle_site_symmetry_1
_geom_angle_site_symmetry_3
O4 Nd1 O2W 78.9(3) 7_556 .
O4 Nd1 O1W 81.4(3) 7_556 .
O2W Nd1 O1W 67.4(3) . .
O4 Nd1 O5 88.0(3) 7_556 7_556
O2W Nd1 O5 136.8(3) . 7_556
O1W Nd1 O5 70.0(3) . 7_556
O4 Nd1 O2 74.4(3) 7_556 .
O2W Nd1 O2 132.0(3) . .
O1W Nd1 O2 143.0(4) . .
O5 Nd1 O2 81.5(3) 7_556 .
O4 Nd1 O6 146.8(3) 7_556 1_545
O2W Nd1 O6 69.5(3) . 1_545
O1W Nd1 O6 77.4(3) . 1_545
O5 Nd1 O6 108.1(3) 7_556 1_545
O2 Nd1 O6 135.4(3) . 1_545
O4 Nd1 O3 108.1(3) 7_556 .
O2W Nd1 O3 79.3(3) . .
O1W Nd1 O3 143.1(3) . .
O5 Nd1 O3 143.5(3) 7_556 .
O2 Nd1 O3 72.3(3) . .
O6 Nd1 O3 76.3(3) 1_545 .
O4 Nd1 O1 122.2(3) 7_556 .
O2W Nd1 O1 145.6(3) . .
O1W Nd1 O1 136.8(3) . .
O5 Nd1 O1 75.0(3) 7_556 .
O2 Nd1 O1 49.0(3) . .
O6 Nd1 O1 90.4(3) 1_545 .
O3 Nd1 O1 68.7(3) . .
O4 Nd1 O4 61.0(3) 7_556 .
O2W Nd1 O4 64.7(3) . .
O1W Nd1 O4 123.1(3) . .
O5 Nd1 O4 140.4(3) 7_556 .
O2 Nd1 O4 67.5(3) . .
O6 Nd1 O4 111.2(3) 1_545 .
O3 Nd1 O4 47.6(2) . .
O1 Nd1 O4 100.0(3) . .
O4 Nd1 O5 143.8(3) 7_556 1_545
O2W Nd1 O5 109.5(3) . 1_545
O1W Nd1 O5 70.6(3) . 1_545
O5 Nd1 O5 61.4(3) 7_556 1_545
O2 Nd1 O5 115.7(3) . 1_545
O6 Nd1 O5 47.6(3) 1_545 1_545
O3 Nd1 O5 108.1(3) . 1_545
O1 Nd1 O5 70.7(3) . 1_545
O4 Nd1 O5 154.9(2) . 1_545
N1 Ag1 N1 175.4(8) . 2_655
O2 C1 O1 121.9(12) . .
O2 C1 C2 119.4(11) . .
O1 C1 C2 118.7(12) . .
C3 C2 C6 116.1(13) . .
C3 C2 C1 122.1(11) . .
C6 C2 C1 121.8(12) . .
C4 C3 C2 121.2(14) . .
C3 C4 N1 122.2(14) . .
N1 C5 C6 124.1(15) . .
C2 C6 C5 119.4(14) . .
O3 C7 O4 120.3(11) . .
O3 C7 C8 120.7(11) . .
O4 C7 C8 118.9(11) . .
C9 C8 C13 117.3(12) . .
C9 C8 C7 122.4(13) . .
C13 C8 C7 119.9(11) . .
C10 C9 C8 123.0(15) . .
C9 C10 C11 119.5(16) . .
C12 C11 C10 120.7(14) . .
C11 C12 C13 120.2(15) . .
C12 C13 C8 119.2(14) . .
C12 C13 C14 121.3(13) . .
C8 C13 C14 119.5(11) . .
C15 C14 C19 115.9(13) . .
C15 C14 C13 123.6(13) . .
C19 C14 C13 120.4(11) . .
C16 C15 C14 122.5(15) . .
C17 C16 C15 120.1(14) . .
C16 C17 C18 123.5(15) . .
C17 C18 C19 119.1(14) . .
C18 C19 C14 118.8(12) . .
C18 C19 C20 121.2(12) . .
C14 C19 C20 119.8(11) . .
O5 C20 O6 119.5(10) . .
O5 C20 C19 120.0(11) . .
O6 C20 C19 120.5(11) . .
C5 N1 C4 116.9(12) . .
C5 N1 Ag1 121.8(11) . .
C4 N1 Ag1 121.2(10) . .
C1 O1 Nd1 92.4(7) . .
C1 O2 Nd1 96.3(8) . .
C7 O3 Nd1 99.3(7) . .
C7 O4 Nd1 146.5(8) . 7_556
C7 O4 Nd1 92.8(7) . .
Nd1 O4 Nd1 119.0(3) 7_556 .
C20 O5 Nd1 146.2(7) . 7_556
C20 O5 Nd1 91.8(6) . 1_565
Nd1 O5 Nd1 118.6(3) 7_556 1_565
C20 O6 Nd1 100.7(7) . 1_565
N2 N2 O7 60(10) 5_666 5_666
N2 N2 O7 17(5) 5_666 .
O7 N2 O7 77(10) 5_666 .
N2 N2 O9 101(7) 5_666 .
O7 N2 O9 75(10) 5_666 .
O7 N2 O9 107(4) . .
N2 N2 O8 149(7) 5_666 .
O7 N2 O8 113(10) 5_666 .
O7 N2 O8 147(5) . .
O9 N2 O8 106(4) . .
N2 N2 O9 46(5) 5_666 5_666
O7 N2 O9 84(10) 5_666 5_666
O7 N2 O9 41(3) . 5_666
O9 N2 O9 146(4) . 5_666
O8 N2 O9 106(4) . 5_666
O9 O7 N2 92(10) 5_666 5_666
O9 O7 N2 111(4) 5_666 .
N2 O7 N2 103(10) 5_666 .
O9 O7 O8 101(4) 5_666 5_666
N2 O7 O8 57(10) 5_666 5_666
N2 O7 O8 143(4) . 5_666
O9 O7 O7 112(8) 5_666 5_666
N2 O7 O7 84(10) 5_666 5_666
N2 O7 O7 19(5) . 5_666
O8 O7 O7 129(7) 5_666 5_666
N2 O8 O7 11(3) . 5_666
O7 O9 N2 13(4) 5_666 .
O7 O9 N2 28.1(19) 5_666 5_666
N2 O9 N2 34(4) . 5_666

loop_
_geom_bond_atom_site_label_1
_geom_bond_atom_site_label_2
_geom_bond_distance
_geom_bond_site_symmetry_2
Nd1 O4 2.530(8) 7_556
Nd1 O2W 2.550(9) .
Nd1 O1W 2.554(9) .
Nd1 O5 2.576(8) 7_556
Nd1 O2 2.600(8) .
Nd1 O6 2.606(9) 1_545
Nd1 O3 2.652(9) .
Nd1 O1 2.665(8) .
Nd1 O4 2.791(8) .
Nd1 O5 2.800(8) 1_545
Ag1 N1 2.168(13) .
Ag1 N1 2.168(13) 2_655
C1 O2 1.233(16) .
C1 O1 1.264(15) .
C1 C2 1.494(19) .
C2 C3 1.390(19) .
C2 C6 1.382(18) .
C3 C4 1.360(18) .
C4 N1 1.36(2) .
C5 N1 1.30(2) .
C5 C6 1.397(18) .
C7 O3 1.271(15) .
C7 O4 1.265(15) .
C7 C8 1.456(17) .
C8 C9 1.396(18) .
C8 C13 1.438(19) .
C9 C10 1.38(2) .
C10 C11 1.36(3) .
C11 C12 1.41(2) .
C12 C13 1.395(19) .
C13 C14 1.44(2) .
C14 C15 1.436(19) .
C14 C19 1.439(19) .
C15 C16 1.35(2) .
C16 C17 1.31(2) .
C17 C18 1.38(2) .
C18 C19 1.418(17) .
C19 C20 1.465(16) .
C20 O5 1.260(15) .
C20 O6 1.274(15) .
O4 Nd1 2.530(8) 7_556
O5 Nd1 2.576(8) 7_556
O5 Nd1 2.800(8) 1_565
O6 Nd1 2.606(9) 1_565
N2 N2 1.03(10) 5_666
N2 O7 0.30(8) 5_666
N2 O7 0.91(3) .
N2 O9 1.32(4) .
N2 O8 1.34(4) .
N2 O9 1.82(8) 5_666
O7 O9 1.28(7) 5_666
O7 N2 0.30(8) 5_666
O7 O8 1.48(7) 5_666
O7 O7 0.89(9) 5_666
O8 O7 1.48(7) 5_666
O9 O7 1.28(7) 5_666
O9 N2 1.82(8) 5_666
